data_7010090
loop_
_publ_author_name
'David Doyle'
'Yurii K. Gun'ko'
'Peter B. Hitchcock'
'Michael F. Lappert'

_publ_section_title
;
 Synthesis and structures of lithium, aluminium, gallium and lanthanide
 amidinates containing a \g-pendant amine functionality
;
_journal_issue 22
_journal_name_full 'J. Chem. Soc., Dalton Trans.'
_journal_page_first 4093
_journal_page_last 4097
_journal_paper_doi 10.1039/b005824f
_journal_year 2000
_chemical_formula_structural '[{Li(Me3SiNCPhNCH2CH2CH2NMe2)}2]'
_chemical_formula_sum 'C30 H52 Li2 N6 Si2'
_chemical_formula_weight 566.84
_chemical_name_systematic
; 
 ? 
;
_space_group_IT_number 15
_symmetry_cell_setting monoclinic
_symmetry_space_group_name_Hall '-C 2yc'
_symmetry_space_group_name_H-M 'C 1 2/c 1'
_atom_sites_solution_hydrogens geom
_atom_sites_solution_primary direct
_atom_sites_solution_secondary difmap
_audit_creation_method SHELXL
_cell_angle_alpha 90.00
_cell_angle_beta 105.27(4)
_cell_angle_gamma 90.00
_cell_formula_units_Z 4
_cell_length_a 17.151(4)
_cell_length_b 9.616(7)
_cell_length_c 22.314(9)
_cell_measurement_reflns_used 25
_cell_measurement_temperature 173(2)
_cell_measurement_theta_max 10
_cell_measurement_theta_min 7
_cell_volume 3550(3)
_computing_cell_refinement 'Enraf-Nonius CAD4'
_computing_data_collection 'Enraf-Nonius CAD4'
_computing_molecular_graphics 'CAMERON (Watkin and Pearce,1993)'
_computing_publication_material SHELXL-93
_computing_structure_refinement 'SHELXL-93 (Sheldrick, 1993)'
_computing_structure_solution 'SHELXS-86 (Sheldrick, 1990)'
_diffrn_ambient_temperature 173(2)
_diffrn_measurement_device ' Enraf-Nonius CAD4'
_diffrn_measurement_method \w--2\q
_diffrn_radiation_monochromator graphite
_diffrn_radiation_source 'fine-focus sealed tube'
_diffrn_radiation_type MoK\a
_diffrn_radiation_wavelength 0.71073
_diffrn_reflns_av_R_equivalents 0.0354
_diffrn_reflns_av_sigmaI/netI 0.0478
_diffrn_reflns_limit_h_max 20
_diffrn_reflns_limit_h_min 0
_diffrn_reflns_limit_k_max 11
_diffrn_reflns_limit_k_min 0
_diffrn_reflns_limit_l_max 25
_diffrn_reflns_limit_l_min -26
_diffrn_reflns_number 3221
_diffrn_reflns_theta_max 24.98
_diffrn_reflns_theta_min 2.45
_diffrn_standards_decay_% 0
_diffrn_standards_interval_time 120
_diffrn_standards_number 2
_exptl_absorpt_coefficient_mu 0.126
_exptl_absorpt_correction_type none
_exptl_crystal_density_diffrn 1.061
_exptl_crystal_F_000 1232
_exptl_crystal_size_max 0.40
_exptl_crystal_size_mid 0.30
_exptl_crystal_size_min 0.30
_refine_diff_density_max 0.290
_refine_diff_density_min -0.216
_refine_diff_density_rms 0.040
_refine_ls_extinction_method none
_refine_ls_goodness_of_fit_all 1.026
_refine_ls_goodness_of_fit_obs 1.058
_refine_ls_hydrogen_treatment riding
_refine_ls_matrix_type full
_refine_ls_number_parameters 181
_refine_ls_number_reflns 3122
_refine_ls_number_restraints 0
_refine_ls_restrained_S_all 1.026
_refine_ls_restrained_S_obs 1.058
_refine_ls_R_factor_all 0.0581
_refine_ls_R_factor_obs 0.0417
_refine_ls_shift/esd_max 0.001
_refine_ls_shift/esd_mean 0.000
_refine_ls_structure_factor_coef Fsqd
_refine_ls_weighting_details 'w=1/[\s^2^(Fo^2^)+(0.0400P)^2^+2.7343P] where P=(Fo^2^+2Fc^2^)/3'
_refine_ls_weighting_scheme calc
_refine_ls_wR_factor_all 0.1077
_refine_ls_wR_factor_obs 0.0982
_reflns_number_observed 2471
_reflns_number_total 3122
_reflns_observed_criterion >2sigma(I)
_cod_data_source_file b005824f.txt
_cod_data_source_block gunko-1
_cod_depositor_comments
;
The following automatic conversions were performed:

'_refine_ls_weighting_scheme' value 'calc
w=1/[\s^2^(Fo^2^)+(0.0400P)^2^+2.7343P] where P=(Fo^2^+2Fc^2^)/3' was
changed to 'calc'. New tag '_refine_ls_weighting_details' was
created. The value of the new tag was set to
'w=1/[\s^2^(Fo^2^)+(0.0400P)^2^+2.7343P] where P=(Fo^2^+2Fc^2^)/3'.

Automatic conversion script
Id: cif_fix_values 3143 2015-03-26 13:38:13Z robertas 
;
_cod_original_cell_volume 3550.2(31)
_cod_original_sg_symbol_H-M C2/c
_cod_database_code 7010090

loop_
_symmetry_equiv_pos_as_xyz
'x, y, z'
'x, -y, z+1/2'
'x+1/2, y+1/2, z'
'x+1/2, -y+1/2, z+1/2'
'-x, -y, -z'
'-x, y, -z-1/2'
'-x+1/2, -y+1/2, -z'
'-x+1/2, y+1/2, -z-1/2'

loop_
_atom_site_aniso_label
_atom_site_aniso_U_11
_atom_site_aniso_U_22
_atom_site_aniso_U_33
_atom_site_aniso_U_23
_atom_site_aniso_U_13
_atom_site_aniso_U_12
Li 0.029(2) 0.036(2) 0.0250(15) 0.0045(14) 0.0056(13) 0.0087(14)
Si 0.0295(3) 0.0258(3) 0.0308(3) -0.0034(2) 0.0038(2) -0.0020(2)
N1 0.0244(8) 0.0265(8) 0.0252(8) -0.0003(6) 0.0021(6) -0.0022(6)
N2 0.0262(8) 0.0306(8) 0.0231(8) 0.0011(7) 0.0028(6) 0.0066(7)
N3 0.0306(9) 0.0286(8) 0.0280(8) 0.0013(7) 0.0071(7) 0.0036(7)
C1 0.0224(9) 0.0273(9) 0.0222(9) 0.0047(7) 0.0048(7) -0.0040(7)
C2 0.0423(12) 0.0427(12) 0.0281(10) 0.0052(9) 0.0037(9) 0.0166(10)
C3 0.0501(13) 0.0330(11) 0.0372(11) 0.0094(9) 0.0104(10) 0.0196(10)
C4 0.0332(11) 0.0454(12) 0.0373(11) 0.0020(10) 0.0094(9) 0.0152(10)
C5 0.0482(13) 0.0438(13) 0.0420(12) -0.0084(10) 0.0038(10) -0.0021(10)
C6 0.0522(14) 0.0397(12) 0.0500(13) 0.0062(10) 0.0272(11) 0.0057(10)
C7 0.0244(9) 0.0329(10) 0.0244(9) -0.0011(8) 0.0035(7) 0.0014(8)
C8 0.0330(11) 0.0514(13) 0.0325(11) 0.0072(10) -0.0001(9) -0.0120(10)
C9 0.0366(12) 0.0573(15) 0.0488(14) 0.0027(12) -0.0081(10) -0.0154(11)
C10 0.0460(13) 0.0527(14) 0.0322(11) -0.0043(10) -0.0128(9) 0.0031(11)
C11 0.0501(13) 0.0530(14) 0.0235(10) 0.0050(10) 0.0022(9) 0.0017(11)
C12 0.0351(11) 0.0436(12) 0.0275(10) 0.0031(9) 0.0044(8) -0.0059(9)
C13 0.0558(14) 0.0470(13) 0.0358(11) -0.0108(10) 0.0123(10) 0.0020(11)
C14 0.0362(12) 0.0349(11) 0.0605(14) -0.0036(11) 0.0067(10) 0.0045(10)
C15 0.0457(13) 0.0334(12) 0.0554(14) -0.0005(10) 0.0075(11) -0.0086(10)

loop_
_atom_site_label
_atom_site_type_symbol
_atom_site_fract_x
_atom_site_fract_y
_atom_site_fract_z
_atom_site_U_iso_or_equiv
_atom_site_thermal_displace_type
_atom_site_occupancy
_atom_site_calc_flag
_atom_site_refinement_flags
_atom_site_disorder_group
Li Li -0.0467(2) 0.1080(3) 0.28230(14) 0.0304(7) Uani 1 d . .
Si Si -0.00648(3) -0.19193(5) 0.13288(2) 0.0295(2) Uani 1 d . .
N1 N -0.02079(9) -0.0360(2) 0.16410(7) 0.0262(3) Uani 1 d . .
N2 N -0.08586(9) 0.1513(2) 0.19095(7) 0.0273(4) Uani 1 d . .
N3 N -0.11741(9) 0.2276(2) 0.32303(7) 0.0292(4) Uani 1 d . .
C1 C -0.08253(10) 0.0511(2) 0.15088(8) 0.0242(4) Uani 1 d . .
C2 C -0.14676(13) 0.2599(2) 0.17086(9) 0.0388(5) Uani 1 d . .
H2A H -0.20060(13) 0.2162(2) 0.15556(9) 0.047 Uiso 1 calc R .
H2B H -0.13515(13) 0.3122(2) 0.13598(9) 0.047 Uiso 1 calc R .
C3 C -0.14854(14) 0.3601(2) 0.22296(9) 0.0403(5) Uani 1 d . .
H3A H -0.18299(14) 0.4404(2) 0.20513(9) 0.048 Uiso 1 calc R .
H3B H -0.09311(14) 0.3956(2) 0.24087(9) 0.048 Uiso 1 calc R .
C4 C -0.17956(12) 0.2988(2) 0.27500(9) 0.0386(5) Uani 1 d . .
H4A H -0.20313(12) 0.3745(2) 0.29473(9) 0.046 Uiso 1 calc R .
H4B H -0.22335(12) 0.2320(2) 0.25694(9) 0.046 Uiso 1 calc R .
C5 C -0.06470(14) 0.3282(2) 0.36330(10) 0.0462(6) Uani 1 d . .
H5A H -0.03845(14) 0.3867(2) 0.33836(10) 0.069 Uiso 1 calc R .
H5B H -0.02341(14) 0.2788(2) 0.39484(10) 0.069 Uiso 1 calc R .
H5C H -0.09685(14) 0.3868(2) 0.38371(10) 0.069 Uiso 1 calc R .
C6 C -0.15561(14) 0.1421(2) 0.36143(11) 0.0447(5) Uani 1 d . .
H6A H -0.19132(14) 0.0738(2) 0.33520(11) 0.067 Uiso 1 calc R .
H6B H -0.18729(14) 0.2016(2) 0.38185(11) 0.067 Uiso 1 calc R .
H6C H -0.11386(14) 0.0936(2) 0.39298(11) 0.067 Uiso 1 calc R .
C7 C -0.14653(11) 0.0400(2) 0.09003(8) 0.0278(4) Uani 1 d . .
C8 C -0.21232(12) -0.0463(2) 0.08451(9) 0.0406(5) Uani 1 d . .
H8 H -0.21864(12) -0.0959(2) 0.11974(9) 0.049 Uiso 1 calc R .
C9 C -0.26909(14) -0.0608(3) 0.02800(11) 0.0512(6) Uani 1 d . .
H9 H -0.31381(14) -0.1214(3) 0.02450(11) 0.061 Uiso 1 calc R .
C10 C -0.26132(14) 0.0115(2) -0.02294(10) 0.0480(6) Uani 1 d . .
H10 H -0.30039(14) 0.0009(2) -0.06171(10) 0.058 Uiso 1 calc R .
C11 C -0.19721(13) 0.0989(2) -0.01778(9) 0.0436(5) Uani 1 d . .
H11 H -0.19202(13) 0.1503(2) -0.05287(9) 0.052 Uiso 1 calc R .
C12 C -0.13971(12) 0.1126(2) 0.03853(9) 0.0361(5) Uani 1 d . .
H12 H -0.09498(12) 0.1730(2) 0.04166(9) 0.043 Uiso 1 calc R .
C13 C -0.02487(14) -0.1957(2) 0.04653(10) 0.0462(6) Uani 1 d . .
H13A H 0.00797(14) -0.1239(2) 0.03371(10) 0.069 Uiso 1 calc R .
H13B H -0.08220(14) -0.1779(2) 0.02695(10) 0.069 Uiso 1 calc R .
H13C H -0.01003(14) -0.2872(2) 0.03365(10) 0.069 Uiso 1 calc R .
C14 C 0.10136(12) -0.2397(2) 0.16771(11) 0.0450(5) Uani 1 d . .
H14A H 0.13650(12) -0.1687(2) 0.15712(11) 0.067 Uiso 1 calc R .
H14B H 0.11259(12) -0.3299(2) 0.15133(11) 0.067 Uiso 1 calc R .
H14C H 0.11165(12) -0.2456(2) 0.21297(11) 0.067 Uiso 1 calc R .
C15 C -0.07031(14) -0.3301(2) 0.15446(11) 0.0459(6) Uani 1 d . .
H15A H -0.12750(14) -0.3078(2) 0.13675(11) 0.069 Uiso 1 calc R .
H15B H -0.05895(14) -0.3354(2) 0.19980(11) 0.069 Uiso 1 calc R .
H15C H -0.05803(14) -0.4198(2) 0.13817(11) 0.069 Uiso 1 calc R .

loop_
_atom_type_symbol
_atom_type_description
_atom_type_scat_dispersion_real
_atom_type_scat_dispersion_imag
_atom_type_scat_source
C C 0.0033 0.0016 'International Tables Vol C Tables 4.2.6.8 and 6.1.1.4'
H H 0.0000 0.0000 'International Tables Vol C Tables 4.2.6.8 and 6.1.1.4'
N N 0.0061 0.0033 'International Tables Vol C Tables 4.2.6.8 and 6.1.1.4'
Si Si 0.0817 0.0704 'International Tables Vol C Tables 4.2.6.8 and 6.1.1.4'
Li Li -0.0003 0.0001 'International Tables Vol C Tables 4.2.6.8 and 6.1.1.4'

loop_
_geom_angle_atom_site_label_1
_geom_angle_atom_site_label_2
_geom_angle_atom_site_label_3
_geom_angle
_geom_angle_site_symmetry_1
_geom_angle_site_symmetry_3
_geom_angle_publ_flag
N1 Li N2 137.6(2) 6_556 . ?
N1 Li N3 116.3(2) 6_556 . ?
N2 Li N3 104.70(15) . . ?
N1 Li N2 65.12(11) 6_556 6_556 ?
N2 Li N2 106.07(15) . 6_556 ?
N3 Li N2 117.2(2) . 6_556 ?
N1 Li C1 33.62(8) 6_556 6_556 ?
N2 Li C1 133.4(2) . 6_556 ?
N3 Li C1 114.36(14) . 6_556 ?
N2 Li C1 33.18(7) 6_556 6_556 ?
N1 Li Li 89.25(14) 6_556 6_556 ?
N2 Li Li 59.60(13) . 6_556 ?
N3 Li Li 145.67(10) . 6_556 ?
N2 Li Li 51.13(12) 6_556 6_556 ?
C1 Li Li 73.81(15) 6_556 6_556 ?
N1 Si C15 111.42(10) . . ?
N1 Si C14 106.32(9) . . ?
C15 Si C14 107.59(11) . . ?
N1 Si C13 115.90(9) . . ?
C15 Si C13 107.54(11) . . ?
C14 Si C13 107.72(11) . . ?
C1 N1 Si 131.45(13) . . ?
C1 N1 Li 89.9(2) . 6_556 ?
Si N1 Li 137.49(13) . 6_556 ?
C1 N2 C2 117.8(2) . . ?
C1 N2 Li 118.00(15) . . ?
C2 N2 Li 118.64(15) . . ?
C1 N2 Li 79.80(13) . 6_556 ?
C2 N2 Li 144.2(2) . 6_556 ?
Li N2 Li 69.26(15) . 6_556 ?
C5 N3 C6 108.2(2) . . ?
C5 N3 C4 110.7(2) . . ?
C6 N3 C4 109.8(2) . . ?
C5 N3 Li 107.6(2) . . ?
C6 N3 Li 110.7(2) . . ?
C4 N3 Li 109.83(14) . . ?
N1 C1 N2 119.0(2) . . ?
N1 C1 C7 120.5(2) . . ?
N2 C1 C7 120.5(2) . . ?
N1 C1 Li 56.50(12) . 6_556 ?
N2 C1 Li 67.03(12) . 6_556 ?
C7 C1 Li 156.17(14) . 6_556 ?
N2 C2 C3 112.1(2) . . ?
C2 C3 C4 115.0(2) . . ?
N3 C4 C3 114.0(2) . . ?
C12 C7 C8 118.6(2) . . ?
C12 C7 C1 120.9(2) . . ?
C8 C7 C1 120.5(2) . . ?
C7 C8 C9 120.4(2) . . ?
C10 C9 C8 120.5(2) . . ?
C11 C10 C9 119.7(2) . . ?
C10 C11 C12 120.1(2) . . ?
C7 C12 C11 120.8(2) . . ?

loop_
_geom_bond_atom_site_label_1
_geom_bond_atom_site_label_2
_geom_bond_distance
_geom_bond_site_symmetry_2
_geom_bond_publ_flag
Li N1 1.989(3) 6_556 ?
Li N2 2.015(3) . ?
Li N3 2.050(3) . ?
Li N2 2.232(3) 6_556 ?
Li C1 2.386(4) 6_556 ?
Li Li 2.420(6) 6_556 ?
Si N1 1.698(2) . ?
Si C15 1.864(2) . ?
Si C14 1.865(2) . ?
Si C13 1.869(2) . ?
N1 C1 1.321(2) . ?
N1 Li 1.989(3) 6_556 ?
N2 C1 1.327(2) . ?
N2 C2 1.461(2) . ?
N2 Li 2.232(3) 6_556 ?
N3 C5 1.461(3) . ?
N3 C6 1.461(3) . ?
N3 C4 1.467(2) . ?
C1 C7 1.508(2) . ?
C1 Li 2.386(4) 6_556 ?
C2 C3 1.516(3) . ?
C3 C4 1.518(3) . ?
C7 C12 1.376(3) . ?
C7 C8 1.379(3) . ?
C8 C9 1.382(3) . ?
C9 C10 1.369(3) . ?
C10 C11 1.364(3) . ?
C11 C12 1.384(3) . ?
